data_7230979
loop_
_publ_author_name
'Kyratzis, Nicholas'
'Cao, Winnie'
'Izgorodina, Ekaterina I.'
'Turner, David R.'

_publ_section_title
;
 Structural changes in coordination polymers in response to small changes
 in steric bulk (H vs. Me): an experimental and theoretical study
;
_journal_issue 29
_journal_name_full CrystEngComm
_journal_page_first 4115
_journal_paper_doi 10.1039/C8CE00744F
_journal_volume 20
_journal_year 2018
_chemical_formula_moiety 'C36 H16 Co N4 O16, 2(C2 H8 N)'
_chemical_formula_sum 'C40 H32 Co N6 O16'
_chemical_formula_weight 911.64
_space_group_crystal_system monoclinic
_space_group_IT_number 15
_space_group_name_Hall '-C 2yc'
_space_group_name_H-M_alt 'C 1 2/c 1'
_symmetry_space_group_name_Hall '-C 2yc'
_symmetry_space_group_name_H-M 'C 1 2/c 1'
_atom_sites_solution_hydrogens mixed
_audit_creation_date 2018-01-24
_audit_creation_method
;
Olex2 1.2
(compiled 2017.08.10 svn.r3458 for OlexSys, GUI svn.r5381)
;
_audit_update_record
;
2018-04-30 deposited with the CCDC.
2018-06-21 downloaded from the CCDC.
;
_cell_angle_alpha 90
_cell_angle_beta 101.94(3)
_cell_angle_gamma 90
_cell_formula_units_Z 4
_cell_length_a 16.464(3)
_cell_length_b 9.1800(18)
_cell_length_c 25.501(5)
_cell_measurement_reflns_used 28009
_cell_measurement_temperature 100(2)
_cell_measurement_theta_max 27.498
_cell_measurement_theta_min 2.529
_cell_volume 3770.8(13)
_computing_cell_refinement 'XDS (Kabsch, 1993)'
_computing_data_collection 'BluIce (McPhillips, 2002)'
_computing_data_reduction 'XDS (Kabsch, 1993)'
_computing_molecular_graphics 'Olex2 (Dolomanov et al., 2009)'
_computing_publication_material 'Olex2 (Dolomanov et al., 2009)'
_computing_structure_refinement 'ShelXL (Sheldrick, 2015)'
_computing_structure_solution 'SHELXT 2014/5 (Sheldrick, 2014)'
_diffrn_ambient_temperature 100.0
_diffrn_measured_fraction_theta_full 0.978
_diffrn_measured_fraction_theta_max 0.978
_diffrn_measurement_device_type 'ADSC Quantum 210r'
_diffrn_measurement_method 'phi scans'
_diffrn_radiation_monochromator 'Silicon Double Crystal'
_diffrn_radiation_type synchrotron
_diffrn_radiation_wavelength 0.7108
_diffrn_reflns_av_R_equivalents 0.0447
_diffrn_reflns_av_unetI/netI 0.0280
_diffrn_reflns_Laue_measured_fraction_full 0.978
_diffrn_reflns_Laue_measured_fraction_max 0.978
_diffrn_reflns_limit_h_max 21
_diffrn_reflns_limit_h_min -21
_diffrn_reflns_limit_k_max 11
_diffrn_reflns_limit_k_min -11
_diffrn_reflns_limit_l_max 33
_diffrn_reflns_limit_l_min -33
_diffrn_reflns_number 28009
_diffrn_reflns_point_group_measured_fraction_full 0.978
_diffrn_reflns_point_group_measured_fraction_max 0.978
_diffrn_reflns_theta_full 26.000
_diffrn_reflns_theta_max 27.498
_diffrn_reflns_theta_min 2.529
_diffrn_source 'MX1 Beamline Australian Synchrotron'
_exptl_absorpt_coefficient_mu 0.544
_exptl_absorpt_correction_type none
_exptl_crystal_colour blue
_exptl_crystal_density_diffrn 1.606
_exptl_crystal_description block
_exptl_crystal_F_000 1876
_exptl_crystal_recrystallization_method 'Crystallised at elevated temperature from synthesis'
_exptl_crystal_size_max 0.06
_exptl_crystal_size_mid 0.05
_exptl_crystal_size_min 0.05
_refine_diff_density_max 0.684
_refine_diff_density_min -0.833
_refine_diff_density_rms 0.078
_refine_ls_extinction_method none
_refine_ls_goodness_of_fit_ref 1.052
_refine_ls_hydrogen_treatment mixed
_refine_ls_matrix_type full
_refine_ls_number_parameters 294
_refine_ls_number_reflns 4236
_refine_ls_number_restraints 2
_refine_ls_restrained_S_all 1.051
_refine_ls_R_factor_all 0.0561
_refine_ls_R_factor_gt 0.0508
_refine_ls_shift/su_max 0.000
_refine_ls_shift/su_mean 0.000
_refine_ls_structure_factor_coef Fsqd
_refine_ls_weighting_details 'w=1/[\s^2^(Fo^2^)+(0.0741P)^2^+6.6596P] where P=(Fo^2^+2Fc^2^)/3'
_refine_ls_weighting_scheme calc
_refine_ls_wR_factor_gt 0.1344
_refine_ls_wR_factor_ref 0.1385
_reflns_Friedel_coverage 0.000
_reflns_number_gt 3801
_reflns_number_total 4236
_reflns_threshold_expression 'I > 2\s(I)'
_cod_data_source_file c8ce00744f2.cif
_cod_data_source_block 2Co
_cod_depositor_comments 'Adding full bibliography for 7230978--7230987.cif.'
_cod_original_cell_volume 3770.8(14)
_cod_database_code 7230979
_shelx_shelxl_version_number 2017/1
_shelx_space_group_comment
;
The symmetry employed for this shelxl refinement is uniquely defined
by the following loop, which should always be used as a source of
symmetry information in preference to the above space-group names.
They are only intended as comments.
;
_shelx_estimated_absorpt_t_max 0.973
_shelx_estimated_absorpt_t_min 0.968
_olex2_refinement_description
;
1. Fixed Uiso
 At 1.2 times of:
  All C(H) groups, All C(H,H) groups, All N(H) groups
 At 1.5 times of:
  All C(H,H,H) groups
2. Restrained distances
 N3-H3A = N3-H3B
 0.84 with sigma of 0.01
3.a Secondary CH2 refined with riding coordinates:
 C2(H2A,H2B), C11(H11A,H11B)
3.b Aromatic/amide H refined with riding coordinates:
 C7(H7), C9(H9), C16(H16), C18(H18)
3.c Idealised Me refined as rotating group:
 C19(H19A,H19B,H19C), C20(H20A,H20B,H20C)
;
_olex2_submission_special_instructions 'No special instructions were received'

loop_
_space_group_symop_operation_xyz
'x, y, z'
'-x, y, -z+1/2'
'x+1/2, y+1/2, z'
'-x+1/2, y+1/2, -z+1/2'
'-x, -y, -z'
'x, -y, z-1/2'
'-x+1/2, -y+1/2, -z'
'x+1/2, -y+1/2, z-1/2'

loop_
_atom_site_label
_atom_site_type_symbol
_atom_site_fract_x
_atom_site_fract_y
_atom_site_fract_z
_atom_site_U_iso_or_equiv
_atom_site_adp_type
_atom_site_occupancy
_atom_site_site_symmetry_order
_atom_site_calc_flag
_atom_site_refinement_flags_posn
_atom_site_refinement_flags_adp
_atom_site_refinement_flags_occupancy
Co1 Co 0.500000 0.18949(5) 0.750000 0.02779(14) Uani 1 2 d S T P
O1 O 0.57699(11) 0.3182(2) 0.72295(7) 0.0381(4) Uani 1 1 d . . .
O2 O 0.67945(13) 0.3753(3) 0.68347(9) 0.0580(6) Uani 1 1 d . . .
O3 O 0.54419(11) 0.3787(3) 0.56199(8) 0.0481(5) Uani 1 1 d . . .
O4 O 0.73217(12) 0.0479(2) 0.64486(8) 0.0468(5) Uani 1 1 d . . .
O5 O 0.44239(11) 0.0876(2) 0.68577(7) 0.0441(5) Uani 1 1 d . . .
O6 O 0.35492(12) -0.0003(3) 0.73355(7) 0.0525(5) Uani 1 1 d . . .
O7 O 0.29584(13) 0.1258(4) 0.56419(10) 0.0693(8) Uani 1 1 d . . .
O8 O 0.47266(17) -0.2352(3) 0.63630(9) 0.0656(7) Uani 1 1 d . . .
N1 N 0.63222(11) 0.1994(2) 0.59917(8) 0.0327(4) Uani 1 1 d . . .
N2 N 0.38151(14) -0.0602(3) 0.59782(9) 0.0508(7) Uani 1 1 d . . .
C1 C 0.61677(14) 0.3036(3) 0.68601(10) 0.0343(5) Uani 1 1 d . . .
C2 C 0.58714(14) 0.1891(3) 0.64304(9) 0.0351(5) Uani 1 1 d . . .
H2A H 0.595412 0.090895 0.659317 0.042 Uiso 1 1 calc R . .
H2B H 0.527014 0.202314 0.628521 0.042 Uiso 1 1 calc R . .
C3 C 0.70637(15) 0.1217(3) 0.60506(9) 0.0337(5) Uani 1 1 d . . .
C4 C 0.60567(14) 0.3060(3) 0.56074(9) 0.0346(5) Uani 1 1 d . . .
C5 C 0.75302(14) 0.1365(3) 0.56116(9) 0.0312(5) Uani 1 1 d . . .
C6 C 0.65528(13) 0.3268(3) 0.51867(9) 0.0307(5) Uani 1 1 d . . .
C7 C 0.82317(15) 0.0535(3) 0.56194(10) 0.0365(5) Uani 1 1 d . . .
H7 H 0.840407 -0.015837 0.589661 0.044 Uiso 1 1 calc R . .
C8 C 0.72666(13) 0.2408(3) 0.52024(8) 0.0280(4) Uani 1 1 d . . .
C9 C 0.63085(14) 0.4282(3) 0.47846(10) 0.0363(5) Uani 1 1 d . . .
H9 H 0.582814 0.485911 0.478051 0.044 Uiso 1 1 calc R . .
C10 C 0.38111(16) 0.0103(4) 0.69185(11) 0.0460(7) Uani 1 1 d . . .
C11 C 0.3380(2) -0.0745(5) 0.64231(12) 0.0661(11) Uani 1 1 d . . .
H11A H 0.335143 -0.178699 0.651733 0.079 Uiso 1 1 calc R . .
H11B H 0.280426 -0.038228 0.630680 0.079 Uiso 1 1 calc R . .
C12 C 0.45201(18) -0.1453(4) 0.60061(10) 0.0468(7) Uani 1 1 d . . .
C13 C 0.35602(15) 0.0517(4) 0.56152(11) 0.0494(7) Uani 1 1 d . . .
C14 C 0.50069(15) -0.1219(3) 0.55836(10) 0.0396(6) Uani 1 1 d . . .
C15 C 0.40592(14) 0.0763(3) 0.51970(10) 0.0396(6) Uani 1 1 d . . .
C16 C 0.56931(18) -0.2073(3) 0.55731(11) 0.0467(6) Uani 1 1 d . . .
H16 H 0.584633 -0.282387 0.583091 0.056 Uiso 1 1 calc R . .
C17 C 0.47629(13) -0.0112(3) 0.51994(8) 0.0337(5) Uani 1 1 d . . .
C18 C 0.38337(17) 0.1831(4) 0.48199(12) 0.0474(6) Uani 1 1 d . . .
H18 H 0.335669 0.241032 0.482344 0.057 Uiso 1 1 calc R . .
N3 N 0.69329(17) 0.6415(3) 0.73915(10) 0.0513(6) Uani 1 1 d D . .
H3A H 0.695(2) 0.5528(16) 0.7302(15) 0.062 Uiso 1 1 d DR . .
H3B H 0.730(2) 0.668(6) 0.7657(14) 0.107(18) Uiso 1 1 d D . .
C19 C 0.7100(3) 0.7406(4) 0.69732(18) 0.0768(12) Uani 1 1 d . . .
H19A H 0.673828 0.715589 0.662934 0.115 Uiso 1 1 calc GR . .
H19B H 0.768189 0.731146 0.694367 0.115 Uiso 1 1 calc GR . .
H19C H 0.699169 0.841193 0.706786 0.115 Uiso 1 1 calc GR . .
C20 C 0.6090(2) 0.6440(4) 0.7495(2) 0.0851(15) Uani 1 1 d . . .
H20A H 0.598188 0.739573 0.763777 0.128 Uiso 1 1 calc GR . .
H20B H 0.603678 0.568296 0.775675 0.128 Uiso 1 1 calc GR . .
H20C H 0.568870 0.625915 0.716028 0.128 Uiso 1 1 calc GR . .

loop_
_atom_site_aniso_label
_atom_site_aniso_U_11
_atom_site_aniso_U_22
_atom_site_aniso_U_33
_atom_site_aniso_U_23
_atom_site_aniso_U_13
_atom_site_aniso_U_12
Co1 0.0276(2) 0.0350(2) 0.0233(2) 0.000 0.01131(15) 0.000
O1 0.0421(9) 0.0421(9) 0.0362(8) -0.0070(7) 0.0223(7) -0.0075(7)
O2 0.0473(11) 0.0747(15) 0.0627(13) -0.0369(12) 0.0359(10) -0.0330(10)
O3 0.0342(9) 0.0743(14) 0.0417(10) 0.0035(9) 0.0218(8) 0.0103(9)
O4 0.0510(10) 0.0559(12) 0.0398(9) 0.0089(9) 0.0241(8) 0.0040(9)
O5 0.0368(9) 0.0641(12) 0.0363(9) -0.0179(8) 0.0187(7) -0.0190(8)
O6 0.0455(10) 0.0836(15) 0.0340(9) -0.0137(10) 0.0211(8) -0.0224(10)
O7 0.0355(10) 0.116(2) 0.0628(14) -0.0295(14) 0.0255(10) -0.0057(12)
O8 0.0845(17) 0.0763(16) 0.0399(11) 0.0022(11) 0.0218(11) -0.0292(14)
N1 0.0281(9) 0.0452(11) 0.0291(9) -0.0079(8) 0.0158(7) -0.0098(8)
N2 0.0429(12) 0.0836(18) 0.0324(10) -0.0208(12) 0.0226(9) -0.0330(12)
C1 0.0309(10) 0.0419(12) 0.0341(11) -0.0046(10) 0.0163(9) -0.0057(9)
C2 0.0312(10) 0.0482(13) 0.0314(11) -0.0082(10) 0.0191(9) -0.0116(10)
C3 0.0358(11) 0.0377(12) 0.0318(11) -0.0032(9) 0.0163(9) -0.0048(9)
C4 0.0251(10) 0.0514(14) 0.0307(11) -0.0075(10) 0.0134(8) -0.0048(9)
C5 0.0306(10) 0.0374(11) 0.0291(10) -0.0053(9) 0.0141(8) -0.0068(9)
C6 0.0251(9) 0.0417(12) 0.0284(10) -0.0065(9) 0.0125(8) -0.0058(9)
C7 0.0362(11) 0.0436(13) 0.0326(11) -0.0005(10) 0.0142(9) -0.0004(10)
C8 0.0233(9) 0.0377(11) 0.0255(10) -0.0074(8) 0.0107(8) -0.0082(8)
C9 0.0302(10) 0.0462(13) 0.0355(11) -0.0052(10) 0.0137(9) 0.0005(9)
C10 0.0376(12) 0.0677(18) 0.0373(12) -0.0164(12) 0.0186(10) -0.0193(12)
C11 0.0577(17) 0.111(3) 0.0393(14) -0.0301(17) 0.0330(13) -0.0508(19)
C12 0.0507(15) 0.0626(17) 0.0306(12) -0.0118(12) 0.0164(11) -0.0274(13)
C13 0.0293(11) 0.082(2) 0.0409(14) -0.0261(14) 0.0174(10) -0.0193(13)
C14 0.0372(12) 0.0545(15) 0.0291(11) -0.0088(10) 0.0116(9) -0.0171(11)
C15 0.0275(10) 0.0598(16) 0.0343(11) -0.0161(11) 0.0126(9) -0.0138(10)
C16 0.0454(14) 0.0536(16) 0.0401(13) -0.0033(12) 0.0062(11) -0.0083(12)
C17 0.0270(10) 0.0514(14) 0.0252(10) -0.0124(9) 0.0109(8) -0.0150(9)
C18 0.0338(12) 0.0611(17) 0.0476(15) -0.0124(13) 0.0095(11) -0.0039(12)
N3 0.0478(13) 0.0659(16) 0.0383(12) -0.0079(11) 0.0048(10) 0.0069(12)
C19 0.091(3) 0.0496(19) 0.084(3) 0.0130(18) 0.004(2) -0.0080(19)
C20 0.0477(18) 0.0489(19) 0.161(5) -0.018(2) 0.028(2) -0.0057(15)

loop_
_atom_type_symbol
_atom_type_description
_atom_type_scat_dispersion_real
_atom_type_scat_dispersion_imag
_atom_type_scat_source
C C 0.0030 0.0020 'International Tables Vol C Tables 4.2.6.8 and 6.1.1.4'
H H 0.0000 0.0000 'International Tables Vol C Tables 4.2.6.8 and 6.1.1.4'
Co Co 0.3570 0.9660 'International Tables Vol C Tables 4.2.6.8 and 6.1.1.4'
N N 0.0070 0.0030 'International Tables Vol C Tables 4.2.6.8 and 6.1.1.4'
O O 0.0120 0.0060 'International Tables Vol C Tables 4.2.6.8 and 6.1.1.4'

loop_
_geom_angle_atom_site_label_1
_geom_angle_atom_site_label_2
_geom_angle_atom_site_label_3
_geom_angle
_geom_angle_site_symmetry_1
_geom_angle_site_symmetry_3
O1 Co1 O1 105.84(11) . 2_656
O5 Co1 O1 103.34(7) 2_656 2_656
O5 Co1 O1 103.34(7) . .
O5 Co1 O1 110.28(8) 2_656 .
O5 Co1 O1 110.29(8) . 2_656
O5 Co1 O5 122.78(14) . 2_656
C1 O1 Co1 132.28(17) . .
C10 O5 Co1 115.19(16) . .
C3 N1 C2 117.0(2) . .
C4 N1 C2 116.6(2) . .
C4 N1 C3 125.21(19) . .
C12 N2 C11 116.6(3) . .
C12 N2 C13 125.8(2) . .
C13 N2 C11 116.9(3) . .
O1 C1 C2 118.2(2) . .
O2 C1 O1 123.4(2) . .
O2 C1 C2 118.4(2) . .
N1 C2 C1 111.48(18) . .
N1 C2 H2A 109.3 . .
N1 C2 H2B 109.3 . .
C1 C2 H2A 109.3 . .
C1 C2 H2B 109.3 . .
H2A C2 H2B 108.0 . .
O4 C3 N1 121.3(2) . .
O4 C3 C5 122.1(2) . .
N1 C3 C5 116.6(2) . .
O3 C4 N1 120.6(2) . .
O3 C4 C6 122.1(2) . .
N1 C4 C6 117.3(2) . .
C7 C5 C3 119.9(2) . .
C7 C5 C8 120.8(2) . .
C8 C5 C3 119.3(2) . .
C8 C6 C4 119.1(2) . .
C9 C6 C4 120.2(2) . .
C9 C6 C8 120.8(2) . .
C5 C7 H7 120.1 . .
C5 C7 C9 119.9(2) . 7_656
C9 C7 H7 120.1 7_656 .
C5 C8 C8 119.1(3) . 7_656
C6 C8 C5 121.75(19) . .
C6 C8 C8 119.1(3) . 7_656
C6 C9 C7 120.3(2) . 7_656
C6 C9 H9 119.8 . .
C7 C9 H9 119.8 7_656 .
O5 C10 C11 115.4(2) . .
O6 C10 O5 125.4(2) . .
O6 C10 C11 119.2(2) . .
N2 C11 C10 112.1(2) . .
N2 C11 H11A 109.2 . .
N2 C11 H11B 109.2 . .
C10 C11 H11A 109.2 . .
C10 C11 H11B 109.2 . .
H11A C11 H11B 107.9 . .
O8 C12 N2 121.2(3) . .
O8 C12 C14 121.9(3) . .
N2 C12 C14 116.9(3) . .
O7 C13 N2 121.0(3) . .
O7 C13 C15 122.1(3) . .
N2 C13 C15 117.0(3) . .
C16 C14 C12 119.9(3) . .
C16 C14 C17 120.8(2) . .
C17 C14 C12 119.3(3) . .
C17 C15 C13 119.0(3) . .
C18 C15 C13 120.1(3) . .
C18 C15 C17 121.0(2) . .
C14 C16 H16 120.0 . .
C14 C16 C18 120.0(3) . 5_656
C18 C16 H16 120.0 5_656 .
C14 C17 C17 118.8(3) . 5_656
C15 C17 C14 122.0(2) . .
C15 C17 C17 119.2(3) . 5_656
C15 C18 C16 120.2(3) . 5_656
C15 C18 H18 119.9 . .
C16 C18 H18 119.9 5_656 .
H3A N3 H3B 116(5) . .
C19 N3 H3A 112(3) . .
C19 N3 H3B 101(4) . .
C20 N3 H3A 99(3) . .
C20 N3 H3B 113(4) . .
C20 N3 C19 116.6(3) . .
N3 C19 H19A 109.5 . .
N3 C19 H19B 109.5 . .
N3 C19 H19C 109.5 . .
H19A C19 H19B 109.5 . .
H19A C19 H19C 109.5 . .
H19B C19 H19C 109.5 . .
N3 C20 H20A 109.5 . .
N3 C20 H20B 109.5 . .
N3 C20 H20C 109.5 . .
H20A C20 H20B 109.5 . .
H20A C20 H20C 109.5 . .
H20B C20 H20C 109.5 . .

loop_
_geom_bond_atom_site_label_1
_geom_bond_atom_site_label_2
_geom_bond_distance
_geom_bond_site_symmetry_2
Co1 O1 1.9597(17) 2_656
Co1 O1 1.9597(18) .
Co1 O5 1.9531(18) 2_656
Co1 O5 1.9530(18) .
O1 C1 1.261(3) .
O2 C1 1.237(3) .
O3 C4 1.218(3) .
O4 C3 1.221(3) .
O5 C10 1.269(3) .
O6 C10 1.231(3) .
O7 C13 1.215(4) .
O8 C12 1.224(4) .
N1 C2 1.468(3) .
N1 C3 1.395(3) .
N1 C4 1.389(3) .
N2 C11 1.468(3) .
N2 C12 1.388(4) .
N2 C13 1.389(5) .
C1 C2 1.524(3) .
C2 H2A 0.9900 .
C2 H2B 0.9900 .
C3 C5 1.489(3) .
C4 C6 1.489(3) .
C5 C7 1.380(3) .
C5 C8 1.416(3) .
C6 C8 1.410(3) .
C6 C9 1.382(4) .
C7 H7 0.9500 .
C7 C9 1.409(3) 7_656
C8 C8 1.419(4) 7_656
C9 H9 0.9500 .
C10 C11 1.528(4) .
C11 H11A 0.9900 .
C11 H11B 0.9900 .
C12 C14 1.485(3) .
C13 C15 1.492(3) .
C14 C16 1.380(4) .
C14 C17 1.411(4) .
C15 C17 1.409(4) .
C15 C18 1.369(4) .
C16 H16 0.9500 .
C16 C18 1.408(4) 5_656
C17 C17 1.420(4) 5_656
C18 H18 0.9500 .
N3 H3A 0.848(10) .
N3 H3B 0.843(10) .
N3 C19 1.471(5) .
N3 C20 1.465(5) .
C19 H19A 0.9800 .
C19 H19B 0.9800 .
C19 H19C 0.9800 .
C20 H20A 0.9800 .
C20 H20B 0.9800 .
C20 H20C 0.9800 .

loop_
_geom_hbond_atom_site_label_D
_geom_hbond_atom_site_label_H
_geom_hbond_atom_site_label_A
_geom_hbond_distance_DH
_geom_hbond_distance_HA
_geom_hbond_distance_DA
_geom_hbond_angle_DHA
_geom_hbond_site_symmetry_A
_geom_hbond_publ_flag
N3 H3A O2 0.848(10) 2.004(17) 2.812(4) 159(4) . yes
N3 H3B O2 0.843(10) 2.59(3) 3.344(4) 149(5) 4_656 yes
N3 H3B O4 0.843(10) 2.49(4) 3.081(3) 127(5) 4_656 yes

loop_
_geom_torsion_atom_site_label_1
_geom_torsion_atom_site_label_2
_geom_torsion_atom_site_label_3
_geom_torsion_atom_site_label_4
_geom_torsion
_geom_torsion_site_symmetry_4
Co1 O1 C1 O2 -158.9(2) .
Co1 O1 C1 C2 19.6(4) .
Co1 O5 C10 O6 2.5(5) .
Co1 O5 C10 C11 -177.6(3) .
O1 C1 C2 N1 172.0(2) .
O2 C1 C2 N1 -9.4(4) .
O3 C4 C6 C8 178.8(2) .
O3 C4 C6 C9 -1.9(4) .
O4 C3 C5 C7 7.0(4) .
O4 C3 C5 C8 -170.2(2) .
O5 C10 C11 N2 5.4(5) .
O6 C10 C11 N2 -174.7(3) .
O7 C13 C15 C17 178.3(2) .
O7 C13 C15 C18 -1.5(4) .
O8 C12 C14 C16 2.9(4) .
O8 C12 C14 C17 -176.6(2) .
N1 C3 C5 C7 -174.6(2) .
N1 C3 C5 C8 8.2(3) .
N1 C4 C6 C8 -1.1(3) .
N1 C4 C6 C9 178.2(2) .
N2 C12 C14 C16 -177.0(2) .
N2 C12 C14 C17 3.5(3) .
N2 C13 C15 C17 -1.5(3) .
N2 C13 C15 C18 178.8(2) .
C2 N1 C3 O4 0.3(3) .
C2 N1 C3 C5 -178.13(19) .
C2 N1 C4 O3 -5.2(3) .
C2 N1 C4 C6 174.72(19) .
C3 N1 C2 C1 87.7(3) .
C3 N1 C4 O3 -172.5(2) .
C3 N1 C4 C6 7.5(3) .
C3 C5 C7 C9 -177.5(2) 7_656
C3 C5 C8 C6 -2.7(3) .
C3 C5 C8 C8 177.3(2) 7_656
C4 N1 C2 C1 -80.6(3) .
C4 N1 C3 O4 167.5(2) .
C4 N1 C3 C5 -10.9(3) .
C4 C6 C8 C5 -0.8(3) .
C4 C6 C8 C8 179.1(2) 7_656
C4 C6 C9 C7 -178.9(2) 7_656
C7 C5 C8 C6 -180.0(2) .
C7 C5 C8 C8 0.0(4) 7_656
C8 C5 C7 C9 -0.3(4) 7_656
C8 C6 C9 C7 0.4(4) 7_656
C9 C6 C8 C5 179.8(2) .
C9 C6 C8 C8 -0.2(4) 7_656
C11 N2 C12 O8 5.4(4) .
C11 N2 C12 C14 -174.7(2) .
C11 N2 C13 O7 -6.1(4) .
C11 N2 C13 C15 173.7(2) .
C12 N2 C11 C10 78.5(4) .
C12 N2 C13 O7 -175.7(3) .
C12 N2 C13 C15 4.1(4) .
C12 C14 C16 C18 -178.6(2) 5_656
C12 C14 C17 C15 -1.3(3) .
C12 C14 C17 C17 179.4(2) 5_656
C13 N2 C11 C10 -92.0(4) .
C13 N2 C12 O8 175.0(3) .
C13 N2 C12 C14 -5.1(4) .
C13 C15 C17 C14 0.3(3) .
C13 C15 C17 C17 179.6(2) 5_656
C13 C15 C18 C16 179.6(2) 5_656
C16 C14 C17 C15 179.2(2) .
C16 C14 C17 C17 -0.1(4) 5_656
C17 C14 C16 C18 0.9(4) 5_656
C17 C15 C18 C16 -0.1(4) 5_656
C18 C15 C17 C14 -180.0(2) .
C18 C15 C17 C17 -0.7(4) 5_656
